data_7018400
loop_
_publ_author_name
'Reitsamer, Christian'
'Stallinger, Silvia'
'Schuh, Walter'
'Kopacka, Holger'
'Wurst, Klaus'
'Obendorf, Dagmar'
'Peringer, Paul'

_publ_section_title
;
 Novel access to carbodiphosphoranes in the coordination sphere of group
 10 metals: template synthesis and protonation of PCP pincer
 carbodiphosphorane complexes of C(dppm)(2).
;
_journal_issue 12
_journal_name_full 'Dalton transactions (Cambridge, England : 2003)'
_journal_page_first 3503
_journal_page_last 3514
_journal_paper_doi 10.1039/c2dt11949h
_journal_volume 41
_journal_year 2012
_chemical_formula_sum 'C103 H90 Cl8 Ni3 P8'
_chemical_formula_weight 2035.24
_chemical_name_systematic
;
?
;
_space_group_IT_number 144
_symmetry_cell_setting trigonal
_symmetry_space_group_name_Hall 'P 31'
_symmetry_space_group_name_H-M 'P 31'
_atom_sites_solution_hydrogens geom
_atom_sites_solution_primary direct
_atom_sites_solution_secondary difmap
_audit_creation_method SHELXL-97
_cell_angle_alpha 90.00
_cell_angle_beta 90.00
_cell_angle_gamma 120.00
_cell_formula_units_Z 3
_cell_length_a 17.4335(2)
_cell_length_b 17.4335(2)
_cell_length_c 31.0829(4)
_cell_measurement_reflns_used 116640
_cell_measurement_temperature 233(2)
_cell_measurement_theta_max 23.0
_cell_measurement_theta_min 1.0
_cell_volume 8181.28(17)
_computing_data_collection COLLECT
_computing_data_reduction 'DENZO and SCALEPACK'
_computing_structure_refinement 'SHELXL-97 (Sheldrick, 1997)'
_computing_structure_solution 'SHELXS-97 (Sheldrick, 1990)'
_diffrn_ambient_temperature 233(2)
_diffrn_measured_fraction_theta_full 0.998
_diffrn_measured_fraction_theta_max 0.998
_diffrn_measurement_device_type 'Nonius KappaCCD'
_diffrn_measurement_method 'phi- and omega-scans'
_diffrn_radiation_monochromator graphite
_diffrn_radiation_source 'fine-focus sealed tube'
_diffrn_radiation_type MoK\a
_diffrn_radiation_wavelength 0.71073
_diffrn_reflns_av_R_equivalents 0.0384
_diffrn_reflns_av_sigmaI/netI 0.0358
_diffrn_reflns_limit_h_max 18
_diffrn_reflns_limit_h_min -18
_diffrn_reflns_limit_k_max 18
_diffrn_reflns_limit_k_min -18
_diffrn_reflns_limit_l_max 32
_diffrn_reflns_limit_l_min -32
_diffrn_reflns_number 37849
_diffrn_reflns_theta_full 22.00
_diffrn_reflns_theta_max 22.00
_diffrn_reflns_theta_min 1.50
_diffrn_standards_number 0
_exptl_absorpt_coefficient_mu 0.867
_exptl_absorpt_correction_type none
_exptl_crystal_colour green-blue
_exptl_crystal_density_diffrn 1.239
_exptl_crystal_density_method 'not measured'
_exptl_crystal_description prism
_exptl_crystal_F_000 3144
_exptl_crystal_size_max 0.4
_exptl_crystal_size_mid 0.1
_exptl_crystal_size_min 0.08
_refine_diff_density_max 1.159
_refine_diff_density_min -0.955
_refine_diff_density_rms 0.094
_refine_ls_abs_structure_details 'Flack H D (1983), Acta Cryst. A39, 876-881'
_refine_ls_abs_structure_Flack -0.003(15)
_refine_ls_extinction_method none
_refine_ls_goodness_of_fit_ref 1.072
_refine_ls_hydrogen_treatment constr
_refine_ls_matrix_type full
_refine_ls_number_parameters 1129
_refine_ls_number_reflns 13390
_refine_ls_number_restraints 15
_refine_ls_restrained_S_all 1.072
_refine_ls_R_factor_all 0.0709
_refine_ls_R_factor_gt 0.0630
_refine_ls_shift/su_max 0.020
_refine_ls_shift/su_mean 0.000
_refine_ls_structure_factor_coef Fsqd
_refine_ls_weighting_details 'calc w=1/[\s^2^(Fo^2^)+(0.1371P)^2^+1.5001P] where P=(Fo^2^+2Fc^2^)/3'
_refine_ls_weighting_scheme calc
_refine_ls_wR_factor_gt 0.1703
_refine_ls_wR_factor_ref 0.1792
_reflns_number_gt 11955
_reflns_number_total 13390
_reflns_threshold_expression >2sigma(I)
_cod_data_source_file c2dt11949h.txt
_cod_data_source_block 1b
_cod_original_sg_symbol_H-M P31
_cod_database_code 7018400

loop_
_symmetry_equiv_pos_as_xyz
'x, y, z'
'-y, x-y, z+1/3'
'-x+y, -x, z+2/3'

loop_
_atom_site_label
_atom_site_type_symbol
_atom_site_fract_x
_atom_site_fract_y
_atom_site_fract_z
_atom_site_U_iso_or_equiv
_atom_site_adp_type
_atom_site_occupancy
_atom_site_symmetry_multiplicity
_atom_site_calc_flag
_atom_site_refinement_flags
Ni1 Ni 0.27775(5) 0.65609(5) 0.14821(3) 0.0480(2) Uani 1 1 d .
Ni2 Ni 0.95120(5) 0.92106(5) 0.03635(3) 0.0491(2) Uani 1 1 d .
Ni3 Ni 0.66202(13) 0.69316(13) 0.24776(7) 0.1496(9) Uani 1 1 d .
Cl1 Cl 0.23437(13) 0.73646(13) 0.18430(6) 0.0639(5) Uani 1 1 d .
Cl2 Cl 0.99761(13) 0.84374(13) -0.00053(6) 0.0662(5) Uani 1 1 d .
Cl3 Cl 0.5205(3) 0.6079(3) 0.24501(15) 0.1524(15) Uani 1 1 d .
Cl4 Cl 0.6935(3) 0.7762(3) 0.18680(14) 0.1492(15) Uani 1 1 d .
Cl5 Cl 0.7206(7) 0.5987(8) 0.2420(5) 0.357(8) Uani 1 1 d .
Cl6 Cl 0.6940(17) 0.7750(10) 0.3090(5) 0.290(12) Uani 0.50 1 d P
Cl6A Cl 0.7650(7) 0.7828(13) 0.2868(3) 0.251(11) Uani 0.50 1 d P
P1 P 0.14196(12) 0.55195(13) 0.13529(6) 0.0523(4) Uani 1 1 d .
P2 P 0.25119(12) 0.47142(12) 0.13106(6) 0.0506(4) Uani 1 1 d .
P3 P 0.41382(11) 0.63053(12) 0.09422(6) 0.0496(4) Uani 1 1 d .
P4 P 0.40998(12) 0.77167(12) 0.14061(6) 0.0505(4) Uani 1 1 d .
P5 P 1.08784(11) 1.02702(12) 0.04443(6) 0.0496(4) Uani 1 1 d .
P6 P 0.98342(11) 1.07839(12) 0.09594(6) 0.0488(4) Uani 1 1 d .
P7 P 0.80067(12) 0.95668(12) 0.06009(6) 0.0525(4) Uani 1 1 d .
P8 P 0.81887(12) 0.80608(12) 0.04114(6) 0.0555(5) Uani 1 1 d .
C1 C 0.3204(4) 0.5818(5) 0.1248(2) 0.0494(16) Uani 1 1 d .
C2 C 0.1422(5) 0.4515(5) 0.1173(3) 0.0627(19) Uani 1 1 d .
H2A H 0.0964 0.3990 0.1323 0.075 Uiso 1 1 calc .
H2B H 0.1320 0.4430 0.0863 0.075 Uiso 1 1 calc .
C3 C 0.4854(5) 0.7367(5) 0.1201(3) 0.0593(18) Uani 1 1 d .
H3A H 0.5191 0.7300 0.1437 0.071 Uiso 1 1 calc .
H3B H 0.5270 0.7797 0.0994 0.071 Uiso 1 1 calc .
C4 C 0.9101(4) 0.9928(4) 0.0646(2) 0.0507(16) Uani 1 1 d .
C5 C 1.0901(4) 1.1239(5) 0.0693(2) 0.0533(17) Uani 1 1 d .
H5A H 1.1387 1.1523 0.0900 0.064 Uiso 1 1 calc .
H5B H 1.0970 1.1674 0.0474 0.064 Uiso 1 1 calc .
C6 C 0.7467(5) 0.8395(5) 0.0697(2) 0.0592(18) Uani 1 1 d .
H6A H 0.6866 0.8092 0.0578 0.071 Uiso 1 1 calc .
H6B H 0.7438 0.8266 0.1005 0.071 Uiso 1 1 calc .
C101 C 0.0907(5) 0.5807(6) 0.0916(3) 0.064(2) Uani 1 1 d .
C102 C 0.0615(6) 0.5346(7) 0.0552(3) 0.085(3) Uani 1 1 d .
H102 H 0.0645 0.4826 0.0518 0.102 Uiso 1 1 calc .
C103 C 0.0257(8) 0.5620(9) 0.0213(3) 0.109(4) Uani 1 1 d .
H103 H 0.0072 0.5299 -0.0046 0.131 Uiso 1 1 calc .
C104 C 0.0187(7) 0.6349(8) 0.0271(4) 0.100(4) Uani 1 1 d .
H104 H -0.0081 0.6518 0.0058 0.120 Uiso 1 1 calc .
C105 C 0.0498(8) 0.6840(7) 0.0632(4) 0.097(3) Uani 1 1 d .
H105 H 0.0455 0.7352 0.0670 0.117 Uiso 1 1 calc .
C106 C 0.0878(7) 0.6580(7) 0.0943(3) 0.091(3) Uani 1 1 d .
H106 H 0.1130 0.6945 0.1185 0.109 Uiso 1 1 calc .
C107 C 0.0640(5) 0.5162(5) 0.1784(2) 0.063(2) Uani 1 1 d .
C108 C -0.0233(6) 0.4988(8) 0.1740(3) 0.091(3) Uani 1 1 d D
H108 H -0.0465 0.5027 0.1473 0.109 Uiso 1 1 calc .
C109 C -0.0748(8) 0.4750(11) 0.2123(5) 0.142(6) Uani 1 1 d D
H109 H -0.1320 0.4677 0.2109 0.171 Uiso 1 1 calc .
C110 C -0.0452(10) 0.4617(10) 0.2520(4) 0.136(5) Uani 1 1 d D
H110 H -0.0833 0.4407 0.2759 0.163 Uiso 1 1 calc .
C111 C 0.0400(11) 0.4801(11) 0.2551(4) 0.135(5) Uani 1 1 d D
H111 H 0.0618 0.4725 0.2815 0.162 Uiso 1 1 calc .
C112 C 0.0954(7) 0.5102(8) 0.2191(3) 0.098(3) Uani 1 1 d .
H112 H 0.1553 0.5269 0.2222 0.117 Uiso 1 1 calc .
C201 C 0.2724(5) 0.3981(5) 0.0986(3) 0.062(2) Uani 1 1 d .
C202 C 0.2491(6) 0.3841(5) 0.0556(2) 0.065(2) Uani 1 1 d .
H202 H 0.2198 0.4120 0.0437 0.077 Uiso 1 1 calc .
C203 C 0.2665(7) 0.3319(6) 0.0299(3) 0.080(3) Uani 1 1 d .
H203 H 0.2469 0.3210 0.0012 0.096 Uiso 1 1 calc .
C204 C 0.3139(7) 0.2950(6) 0.0470(4) 0.086(3) Uani 1 1 d .
H204 H 0.3287 0.2607 0.0293 0.104 Uiso 1 1 calc .
C205 C 0.3392(6) 0.3072(6) 0.0883(4) 0.085(3) Uani 1 1 d .
H205 H 0.3714 0.2814 0.0991 0.101 Uiso 1 1 calc .
C206 C 0.3177(6) 0.3591(6) 0.1158(3) 0.073(2) Uani 1 1 d .
H206 H 0.3339 0.3666 0.1450 0.087 Uiso 1 1 calc .
C207 C 0.2411(5) 0.4301(5) 0.1851(2) 0.0594(19) Uani 1 1 d .
C208 C 0.3036(7) 0.4803(6) 0.2160(3) 0.079(2) Uani 1 1 d .
H208 H 0.3519 0.5362 0.2090 0.095 Uiso 1 1 calc .
C209 C 0.2939(11) 0.4469(8) 0.2575(4) 0.133(6) Uani 1 1 d .
H209 H 0.3377 0.4773 0.2785 0.159 Uiso 1 1 calc .
C210 C 0.2159(11) 0.3652(9) 0.2675(4) 0.116(4) Uani 1 1 d .
H210 H 0.2056 0.3468 0.2963 0.139 Uiso 1 1 calc .
C211 C 0.1566(7) 0.3136(7) 0.2381(3) 0.084(3) Uani 1 1 d .
H211 H 0.1093 0.2571 0.2450 0.101 Uiso 1 1 calc .
C212 C 0.1691(6) 0.3487(5) 0.1964(3) 0.072(2) Uani 1 1 d .
H212 H 0.1269 0.3157 0.1752 0.087 Uiso 1 1 calc .
C301 C 0.4763(5) 0.5744(5) 0.0887(2) 0.0559(18) Uani 1 1 d .
C302 C 0.4755(5) 0.5313(5) 0.0509(3) 0.064(2) Uani 1 1 d .
H302 H 0.4412 0.5316 0.0277 0.077 Uiso 1 1 calc .
C303 C 0.5217(7) 0.4894(6) 0.0464(4) 0.090(3) Uani 1 1 d .
H303 H 0.5190 0.4597 0.0207 0.108 Uiso 1 1 calc .
C304 C 0.5731(7) 0.4905(7) 0.0800(6) 0.118(5) Uani 1 1 d .
H304 H 0.6090 0.4648 0.0764 0.142 Uiso 1 1 calc .
C305 C 0.5737(7) 0.5307(8) 0.1216(4) 0.103(3) Uani 1 1 d .
H305 H 0.6063 0.5288 0.1453 0.124 Uiso 1 1 calc .
C306 C 0.5242(6) 0.5707(6) 0.1236(3) 0.082(3) Uani 1 1 d .
H306 H 0.5221 0.5969 0.1497 0.098 Uiso 1 1 calc .
C307 C 0.3963(5) 0.6548(5) 0.0400(2) 0.0545(17) Uani 1 1 d .
C308 C 0.3118(6) 0.6211(7) 0.0244(3) 0.074(2) Uani 1 1 d .
H308 H 0.2637 0.5890 0.0430 0.089 Uiso 1 1 calc .
C309 C 0.2949(8) 0.6331(9) -0.0186(3) 0.101(3) Uani 1 1 d .
H309 H 0.2365 0.6077 -0.0290 0.121 Uiso 1 1 calc .
C310 C 0.3633(9) 0.6811(8) -0.0442(3) 0.094(3) Uani 1 1 d .
H310 H 0.3528 0.6899 -0.0729 0.113 Uiso 1 1 calc .
C311 C 0.4482(8) 0.7179(7) -0.0300(3) 0.097(3) Uani 1 1 d .
H311 H 0.4952 0.7535 -0.0486 0.116 Uiso 1 1 calc .
C312 C 0.4658(6) 0.7034(6) 0.0116(3) 0.078(2) Uani 1 1 d .
H312 H 0.5247 0.7263 0.0207 0.094 Uiso 1 1 calc .
C401 C 0.4658(5) 0.8395(5) 0.1870(2) 0.059(2) Uani 1 1 d .
C402 C 0.4988(6) 0.8066(6) 0.2178(2) 0.072(2) Uani 1 1 d .
H402 H 0.4925 0.7501 0.2147 0.086 Uiso 1 1 calc .
C403 C 0.5420(7) 0.8591(8) 0.2539(3) 0.090(3) Uani 1 1 d .
H403 H 0.5684 0.8387 0.2738 0.108 Uiso 1 1 calc .
C404 C 0.5468(6) 0.9364(8) 0.2607(3) 0.083(3) Uani 1 1 d .
H404 H 0.5745 0.9694 0.2856 0.100 Uiso 1 1 calc .
C405 C 0.5095(6) 0.9686(7) 0.2301(3) 0.085(3) Uani 1 1 d .
H405 H 0.5125 1.0233 0.2349 0.102 Uiso 1 1 calc .
C406 C 0.4693(5) 0.9215(6) 0.1936(3) 0.069(2) Uani 1 1 d .
H406 H 0.4446 0.9431 0.1734 0.082 Uiso 1 1 calc .
C407 C 0.4111(5) 0.8461(4) 0.1000(2) 0.0540(17) Uani 1 1 d .
C408 C 0.3325(7) 0.8285(6) 0.0802(3) 0.080(2) Uani 1 1 d .
H408 H 0.2789 0.7783 0.0883 0.096 Uiso 1 1 calc .
C409 C 0.3327(9) 0.8861(9) 0.0478(4) 0.104(3) Uani 1 1 d .
H409 H 0.2797 0.8731 0.0339 0.124 Uiso 1 1 calc .
C410 C 0.4086(10) 0.9590(7) 0.0371(3) 0.098(3) Uani 1 1 d .
H410 H 0.4081 0.9979 0.0163 0.117 Uiso 1 1 calc .
C411 C 0.4864(10) 0.9774(8) 0.0559(4) 0.115(4) Uani 1 1 d .
H411 H 0.5393 1.0286 0.0480 0.138 Uiso 1 1 calc .
C412 C 0.4878(6) 0.9204(6) 0.0872(3) 0.084(3) Uani 1 1 d .
H412 H 0.5421 0.9330 0.0996 0.101 Uiso 1 1 calc .
C501 C 1.1595(5) 1.0712(5) -0.0025(3) 0.065(2) Uani 1 1 d .
C502 C 1.1515(7) 1.1320(6) -0.0286(3) 0.081(3) Uani 1 1 d .
H502 H 1.1094 1.1485 -0.0214 0.097 Uiso 1 1 calc .
C503 C 1.2044(9) 1.1693(7) -0.0653(4) 0.106(4) Uani 1 1 d .
H503 H 1.2004 1.2119 -0.0822 0.127 Uiso 1 1 calc .
C504 C 1.2618(11) 1.1401(11) -0.0749(4) 0.130(6) Uani 1 1 d .
H504 H 1.2989 1.1646 -0.0990 0.156 Uiso 1 1 calc .
C505 C 1.2686(9) 1.0785(11) -0.0520(5) 0.124(5) Uani 1 1 d .
H505 H 1.3084 1.0597 -0.0606 0.148 Uiso 1 1 calc .
C506 C 1.2154(7) 1.0417(7) -0.0147(3) 0.090(3) Uani 1 1 d .
H506 H 1.2186 0.9976 0.0013 0.108 Uiso 1 1 calc .
C507 C 1.1472(5) 0.9952(5) 0.0824(2) 0.0592(19) Uani 1 1 d .
C508 C 1.1038(7) 0.9166(6) 0.1041(3) 0.083(3) Uani 1 1 d .
H508 H 1.0430 0.8789 0.0990 0.099 Uiso 1 1 calc .
C509 C 1.1430(10) 0.8926(8) 0.1312(4) 0.106(4) Uani 1 1 d .
H509 H 1.1101 0.8401 0.1471 0.128 Uiso 1 1 calc .
C510 C 1.2308(16) 0.9419(13) 0.1371(4) 0.135(6) Uani 1 1 d .
H510 H 1.2585 0.9202 0.1555 0.162 Uiso 1 1 calc .
C511 C 1.2837(9) 1.0250(11) 0.1171(5) 0.127(5) Uani 1 1 d .
H511 H 1.3450 1.0594 0.1219 0.153 Uiso 1 1 calc .
C512 C 1.2374(7) 1.0530(7) 0.0890(4) 0.089(3) Uani 1 1 d .
H512 H 1.2669 1.1086 0.0754 0.107 Uiso 1 1 calc .
C601 C 0.9605(4) 1.1690(5) 0.1021(2) 0.0536(18) Uani 1 1 d .
C602 C 0.9613(5) 1.2150(5) 0.0669(2) 0.0573(18) Uani 1 1 d .
H602 H 0.9773 1.2026 0.0400 0.069 Uiso 1 1 calc .
C603 C 0.9384(6) 1.2806(5) 0.0703(3) 0.071(2) Uani 1 1 d .
H603 H 0.9377 1.3110 0.0455 0.085 Uiso 1 1 calc .
C604 C 0.9180(5) 1.3009(5) 0.1075(4) 0.076(2) Uani 1 1 d .
H604 H 0.9038 1.3463 0.1090 0.091 Uiso 1 1 calc .
C605 C 0.9169(6) 1.2553(6) 0.1452(3) 0.074(2) Uani 1 1 d .
H605 H 0.9012 1.2692 0.1718 0.089 Uiso 1 1 calc .
C606 C 0.9397(5) 1.1889(5) 0.1421(2) 0.0607(19) Uani 1 1 d .
H606 H 0.9409 1.1584 0.1668 0.073 Uiso 1 1 calc .
C607 C 0.9996(5) 1.0479(5) 0.1495(2) 0.0584(19) Uani 1 1 d .
C608 C 0.9336(5) 0.9670(6) 0.1662(3) 0.071(2) Uani 1 1 d .
H608 H 0.8853 0.9285 0.1489 0.085 Uiso 1 1 calc .
C609 C 0.9393(7) 0.9437(9) 0.2078(3) 0.098(3) Uani 1 1 d .
H609 H 0.8946 0.8894 0.2189 0.118 Uiso 1 1 calc .
C610 C 1.0093(10) 0.9989(10) 0.2331(4) 0.104(4) Uani 1 1 d .
H610 H 1.0113 0.9832 0.2618 0.125 Uiso 1 1 calc .
C611 C 1.0766(10) 1.0771(9) 0.2172(4) 0.104(4) Uani 1 1 d .
H611 H 1.1260 1.1132 0.2345 0.124 Uiso 1 1 calc .
C612 C 1.0710(6) 1.1035(7) 0.1740(3) 0.079(2) Uani 1 1 d .
H612 H 1.1155 1.1579 0.1630 0.095 Uiso 1 1 calc .
C701 C 0.7535(4) 1.0044(5) 0.0963(3) 0.0556(18) Uani 1 1 d .
C702 C 0.7414(5) 1.0732(5) 0.0819(3) 0.067(2) Uani 1 1 d .
H702 H 0.7553 1.0930 0.0533 0.081 Uiso 1 1 calc .
C703 C 0.7086(6) 1.1131(6) 0.1101(4) 0.083(3) Uani 1 1 d .
H703 H 0.7016 1.1605 0.1008 0.099 Uiso 1 1 calc .
C704 C 0.6866(5) 1.0809(6) 0.1521(4) 0.081(3) Uani 1 1 d .
H704 H 0.6655 1.1071 0.1717 0.097 Uiso 1 1 calc .
C705 C 0.6962(5) 1.0103(6) 0.1644(3) 0.077(2) Uani 1 1 d .
H705 H 0.6782 0.9868 0.1922 0.092 Uiso 1 1 calc .
C706 C 0.7301(5) 0.9741(5) 0.1383(3) 0.066(2) Uani 1 1 d .
H706 H 0.7382 0.9278 0.1484 0.079 Uiso 1 1 calc .
C707 C 0.7674(5) 0.9699(5) 0.0065(3) 0.067(2) Uani 1 1 d .
C708 C 0.8297(7) 1.0249(7) -0.0228(3) 0.083(3) Uani 1 1 d .
H708 H 0.8906 1.0523 -0.0167 0.100 Uiso 1 1 calc .
C709 C 0.7996(10) 1.0384(10) -0.0613(4) 0.118(4) Uani 1 1 d .
H709 H 0.8405 1.0799 -0.0808 0.142 Uiso 1 1 calc .
C710 C 0.7150(14) 0.9950(15) -0.0718(4) 0.145(6) Uani 1 1 d .
H710 H 0.6971 1.0027 -0.0992 0.174 Uiso 1 1 calc .
C711 C 0.6539(9) 0.9395(9) -0.0433(5) 0.123(5) Uani 1 1 d .
H711 H 0.5937 0.9089 -0.0510 0.148 Uiso 1 1 calc .
C712 C 0.6780(6) 0.9282(6) -0.0055(4) 0.089(3) Uani 1 1 d .
H712 H 0.6345 0.8912 0.0143 0.107 Uiso 1 1 calc .
C801 C 0.7570(5) 0.7616(5) -0.0080(3) 0.068(2) Uani 1 1 d .
C802 C 0.7935(7) 0.8069(8) -0.0463(3) 0.102(4) Uani 1 1 d .
H802 H 0.8518 0.8549 -0.0471 0.123 Uiso 1 1 calc .
C803 C 0.7403(9) 0.7787(12) -0.0839(4) 0.159(8) Uani 1 1 d .
H803 H 0.7632 0.8089 -0.1100 0.190 Uiso 1 1 calc .
C804 C 0.6545(9) 0.7068(10) -0.0826(4) 0.136(6) Uani 1 1 d .
H804 H 0.6208 0.6859 -0.1079 0.163 Uiso 1 1 calc .
C805 C 0.6205(7) 0.6676(9) -0.0446(4) 0.120(4) Uani 1 1 d .
H805 H 0.5606 0.6233 -0.0432 0.144 Uiso 1 1 calc .
C806 C 0.6731(7) 0.6913(6) -0.0064(3) 0.089(3) Uani 1 1 d .
H806 H 0.6502 0.6591 0.0192 0.107 Uiso 1 1 calc .
C807 C 0.8165(5) 0.7169(6) 0.0712(4) 0.084(3) Uani 1 1 d .
C808 C 0.8168(9) 0.7179(8) 0.1159(5) 0.121(5) Uani 1 1 d D
H808 H 0.8116 0.7622 0.1306 0.146 Uiso 1 1 calc .
C809 C 0.8246(13) 0.6539(12) 0.1393(8) 0.216(13) Uani 1 1 d D
H809 H 0.8346 0.6587 0.1691 0.259 Uiso 1 1 calc .
C810 C 0.8164(12) 0.5813(15) 0.1152(9) 0.30(3) Uani 1 1 d D
H810 H 0.8116 0.5325 0.1305 0.361 Uiso 1 1 calc .
C811 C 0.8149(10) 0.5772(8) 0.0701(8) 0.159(8) Uani 1 1 d D
H811 H 0.8143 0.5293 0.0560 0.191 Uiso 1 1 calc .
C812 C 0.8144(8) 0.6454(7) 0.0463(5) 0.117(4) Uani 1 1 d .
H812 H 0.8128 0.6448 0.0161 0.140 Uiso 1 1 calc .
C7 C -0.288(2) 0.486(4) 0.3178(13) 0.21(2) Uiso 0.45 1 d PD
Cl7 Cl -0.1840(9) 0.5050(9) 0.3261(4) 0.188(4) Uiso 0.45 1 d PD
Cl8 Cl -0.3462(13) 0.4348(13) 0.3623(6) 0.231(6) Uiso 0.45 1 d PD
C8 C -0.398(3) 0.291(4) 0.137(4) 0.22(4) Uiso 0.25 1 d PD
Cl9 Cl -0.2958(19) 0.3136(18) 0.1553(9) 0.200(9) Uiso 0.25 1 d PD
Cl10 Cl -0.463(3) 0.183(3) 0.1511(12) 0.255(14) Uiso 0.25 1 d PD
C9 C 0.429(3) 0.297(3) 0.1860(19) 0.11(2) Uiso 0.15 1 d PD
Cl11 Cl 0.3261(15) 0.2054(15) 0.1980(7) 0.115(6) Uiso 0.15 1 d PD
Cl12 Cl 0.446(4) 0.352(4) 0.2331(18) 0.25(2) Uiso 0.15 1 d PD
C10 C 0.547(5) 0.299(4) -0.012(2) 0.13(3) Uiso 0.15 1 d PD
Cl13 Cl 0.479(3) 0.207(3) 0.0138(13) 0.185(13) Uiso 0.15 1 d PD
Cl14 Cl 0.507(4) 0.298(4) -0.0616(17) 0.24(2) Uiso 0.15 1 d PD

loop_
_atom_site_aniso_label
_atom_site_aniso_U_11
_atom_site_aniso_U_22
_atom_site_aniso_U_33
_atom_site_aniso_U_23
_atom_site_aniso_U_13
_atom_site_aniso_U_12
Ni1 0.0416(5) 0.0503(5) 0.0441(5) -0.0023(4) -0.0020(4) 0.0171(4)
Ni2 0.0429(5) 0.0439(5) 0.0507(5) -0.0013(4) 0.0023(4) 0.0143(4)
Ni3 0.1179(13) 0.1234(13) 0.1544(16) 0.0514(12) -0.0484(12) 0.0206(11)
Cl1 0.0619(11) 0.0722(12) 0.0593(11) -0.0075(9) -0.0026(8) 0.0348(10)
Cl2 0.0648(11) 0.0591(11) 0.0676(12) -0.0092(9) 0.0058(9) 0.0256(9)
Cl3 0.114(3) 0.141(3) 0.156(3) 0.001(3) -0.009(2) 0.029(2)
Cl4 0.166(3) 0.127(3) 0.132(3) 0.056(2) 0.005(2) 0.056(3)
Cl5 0.253(9) 0.350(13) 0.538(19) 0.239(13) 0.080(11) 0.203(9)
Cl6 0.53(3) 0.201(12) 0.175(12) -0.088(10) -0.239(18) 0.205(17)
Cl6A 0.126(6) 0.38(2) 0.092(6) 0.085(9) -0.019(5) 0.013(9)
P1 0.0422(9) 0.0593(11) 0.0473(10) 0.0012(8) -0.0010(8) 0.0193(8)
P2 0.0459(10) 0.0477(10) 0.0483(10) -0.0033(8) -0.0004(8) 0.0161(8)
P3 0.0444(9) 0.0486(10) 0.0463(10) -0.0029(8) 0.0002(8) 0.0162(8)
P4 0.0463(10) 0.0492(10) 0.0469(10) -0.0054(8) -0.0036(8) 0.0171(8)
P5 0.0425(9) 0.0468(10) 0.0520(10) -0.0005(8) 0.0043(8) 0.0166(8)
P6 0.0461(10) 0.0458(10) 0.0501(10) 0.0006(8) 0.0015(8) 0.0198(8)
P7 0.0431(10) 0.0487(10) 0.0576(11) 0.0054(8) 0.0035(8) 0.0168(8)
P8 0.0455(10) 0.0464(10) 0.0627(12) -0.0016(8) 0.0002(8) 0.0141(8)
C1 0.046(4) 0.054(4) 0.043(4) -0.002(3) 0.002(3) 0.021(3)
C2 0.054(4) 0.060(5) 0.061(5) -0.005(4) -0.001(4) 0.019(4)
C3 0.048(4) 0.051(4) 0.067(5) -0.007(3) -0.003(3) 0.016(3)
C4 0.045(4) 0.048(4) 0.057(4) 0.002(3) 0.006(3) 0.021(3)
C5 0.041(4) 0.053(4) 0.059(4) 0.001(3) 0.007(3) 0.018(3)
C6 0.041(4) 0.060(5) 0.060(4) 0.010(4) 0.007(3) 0.013(3)
C101 0.046(4) 0.077(5) 0.055(5) 0.015(4) -0.001(3) 0.022(4)
C102 0.078(6) 0.093(6) 0.060(6) 0.016(5) -0.016(4) 0.024(5)
C103 0.108(8) 0.118(10) 0.074(7) 0.017(6) -0.028(6) 0.035(7)
C104 0.094(7) 0.086(7) 0.087(7) 0.029(6) -0.026(6) 0.021(6)
C105 0.094(7) 0.092(7) 0.106(8) -0.004(6) -0.031(6) 0.048(6)
C106 0.097(7) 0.087(7) 0.092(7) -0.003(5) -0.039(6) 0.048(6)
C107 0.072(5) 0.055(4) 0.052(5) 0.005(3) 0.012(4) 0.024(4)
C108 0.053(5) 0.121(8) 0.085(6) -0.009(6) 0.021(5) 0.034(5)
C109 0.073(7) 0.165(14) 0.172(15) -0.005(11) 0.037(9) 0.046(8)
C110 0.134(12) 0.140(11) 0.092(9) 0.002(8) 0.058(9) 0.038(9)
C111 0.169(14) 0.167(13) 0.084(8) 0.037(8) 0.065(9) 0.095(12)
C112 0.094(7) 0.128(9) 0.077(7) 0.020(6) 0.014(5) 0.059(7)
C201 0.060(4) 0.044(4) 0.071(5) -0.007(4) -0.003(4) 0.016(4)
C202 0.087(6) 0.047(4) 0.052(5) -0.003(3) 0.012(4) 0.028(4)
C203 0.095(7) 0.066(5) 0.057(5) 0.003(4) 0.021(5) 0.024(5)
C204 0.073(6) 0.061(5) 0.085(7) -0.024(5) 0.028(5) 0.003(5)
C205 0.066(5) 0.051(5) 0.130(9) -0.009(5) 0.009(5) 0.024(4)
C206 0.071(5) 0.074(5) 0.069(5) -0.007(4) 0.007(4) 0.033(5)
C207 0.077(5) 0.060(5) 0.049(4) -0.001(4) -0.001(4) 0.041(4)
C208 0.097(6) 0.065(5) 0.054(5) -0.004(4) -0.013(4) 0.025(5)
C209 0.203(14) 0.082(7) 0.088(8) -0.013(6) -0.090(9) 0.052(9)
C210 0.197(14) 0.093(8) 0.075(7) 0.038(6) 0.035(8) 0.085(10)
C211 0.097(7) 0.073(6) 0.073(6) 0.018(5) 0.009(5) 0.035(5)
C212 0.066(5) 0.055(5) 0.075(6) 0.008(4) 0.012(4) 0.014(4)
C301 0.045(4) 0.048(4) 0.062(4) -0.005(3) -0.002(3) 0.014(3)
C302 0.062(5) 0.050(4) 0.074(5) 0.002(4) 0.017(4) 0.023(4)
C303 0.073(6) 0.067(6) 0.118(8) -0.004(5) 0.023(6) 0.026(5)
C304 0.060(6) 0.062(6) 0.233(17) -0.013(8) 0.028(8) 0.031(5)
C305 0.086(7) 0.084(7) 0.136(10) -0.002(7) -0.019(6) 0.040(6)
C306 0.074(5) 0.079(6) 0.107(7) -0.020(5) -0.022(5) 0.050(5)
C307 0.052(4) 0.047(4) 0.049(4) -0.007(3) -0.002(3) 0.013(3)
C308 0.075(6) 0.098(6) 0.047(5) 0.005(4) -0.002(4) 0.041(5)
C309 0.111(8) 0.124(9) 0.069(7) 0.001(6) -0.025(6) 0.059(7)
C310 0.121(9) 0.115(8) 0.044(5) 0.020(5) 0.011(6) 0.057(7)
C311 0.107(9) 0.086(7) 0.076(7) 0.019(5) 0.024(6) 0.032(6)
C312 0.071(5) 0.093(6) 0.044(4) 0.009(4) 0.006(4) 0.020(5)
C401 0.042(4) 0.062(5) 0.053(5) -0.011(4) 0.004(3) 0.012(3)
C402 0.079(5) 0.076(5) 0.044(4) 0.004(4) -0.001(4) 0.026(5)
C403 0.078(6) 0.120(9) 0.051(5) -0.003(5) -0.008(4) 0.033(6)
C404 0.068(5) 0.096(7) 0.062(6) -0.019(5) 0.011(4) 0.024(5)
C405 0.063(5) 0.089(6) 0.090(7) -0.036(5) 0.014(5) 0.029(5)
C406 0.067(5) 0.074(5) 0.062(5) -0.029(4) -0.009(4) 0.033(4)
C407 0.064(5) 0.045(4) 0.046(4) -0.008(3) -0.008(3) 0.022(4)
C408 0.091(6) 0.076(6) 0.066(5) 0.006(4) -0.008(5) 0.035(5)
C409 0.117(9) 0.115(9) 0.085(7) 0.007(6) -0.030(6) 0.063(8)
C410 0.134(10) 0.077(7) 0.075(7) 0.025(5) 0.020(7) 0.048(7)
C411 0.137(11) 0.088(7) 0.082(7) 0.029(6) 0.005(7) 0.027(7)
C412 0.083(6) 0.062(5) 0.086(6) 0.006(5) 0.001(5) 0.021(5)
C501 0.054(4) 0.051(4) 0.057(5) -0.002(4) 0.007(4) 0.001(4)
C502 0.094(6) 0.078(6) 0.043(5) -0.004(4) 0.005(4) 0.021(5)
C503 0.113(9) 0.083(7) 0.071(7) 0.003(5) 0.000(6) 0.011(6)
C504 0.122(11) 0.109(10) 0.085(9) -0.029(7) 0.048(8) 0.001(9)
C505 0.101(9) 0.125(10) 0.128(11) -0.021(9) 0.053(8) 0.043(8)
C506 0.094(7) 0.080(6) 0.088(7) -0.007(5) 0.032(6) 0.037(6)
C507 0.058(5) 0.056(5) 0.059(5) -0.010(4) -0.003(4) 0.026(4)
C508 0.110(7) 0.071(6) 0.063(5) 0.004(4) -0.012(5) 0.043(5)
C509 0.131(10) 0.101(8) 0.087(8) -0.005(6) -0.039(7) 0.057(8)
C510 0.25(2) 0.162(14) 0.076(7) -0.016(8) -0.038(10) 0.163(16)
C511 0.111(9) 0.148(12) 0.157(12) -0.033(11) -0.052(9) 0.090(10)
C512 0.078(6) 0.091(7) 0.103(7) -0.009(5) -0.029(5) 0.045(6)
C601 0.036(4) 0.046(4) 0.071(5) -0.010(4) -0.005(3) 0.015(3)
C602 0.060(4) 0.043(4) 0.066(5) 0.002(3) -0.004(4) 0.024(3)
C603 0.063(5) 0.059(5) 0.084(6) 0.006(4) 0.006(4) 0.025(4)
C604 0.059(5) 0.053(5) 0.116(8) -0.007(5) -0.005(5) 0.028(4)
C605 0.066(5) 0.081(6) 0.080(6) -0.019(5) -0.002(4) 0.038(5)
C606 0.062(5) 0.064(5) 0.055(5) -0.005(4) 0.004(4) 0.030(4)
C607 0.071(5) 0.077(5) 0.043(4) 0.004(4) 0.010(4) 0.049(4)
C608 0.065(5) 0.075(5) 0.069(6) 0.019(4) 0.004(4) 0.032(4)
C609 0.086(7) 0.157(10) 0.072(6) 0.042(7) 0.014(6) 0.075(7)
C610 0.127(10) 0.155(12) 0.074(7) 0.034(7) 0.014(7) 0.103(10)
C611 0.145(10) 0.127(10) 0.071(6) -0.025(6) -0.040(7) 0.092(9)
C612 0.082(6) 0.093(6) 0.059(5) -0.005(5) -0.017(4) 0.042(5)
C701 0.033(3) 0.045(4) 0.077(5) 0.005(3) 0.004(3) 0.011(3)
C702 0.037(4) 0.060(5) 0.092(6) -0.001(4) 0.005(4) 0.014(4)
C703 0.052(5) 0.064(5) 0.128(9) -0.004(5) 0.011(5) 0.026(4)
C704 0.048(5) 0.073(6) 0.112(8) -0.018(5) 0.007(5) 0.024(4)
C705 0.047(4) 0.078(6) 0.081(6) 0.003(5) 0.017(4) 0.012(4)
C706 0.051(4) 0.070(5) 0.067(5) -0.007(4) 0.006(4) 0.022(4)
C707 0.066(5) 0.056(4) 0.076(6) 0.006(4) -0.016(4) 0.028(4)
C708 0.086(6) 0.103(7) 0.062(5) 0.019(5) 0.008(5) 0.048(6)
C709 0.121(10) 0.156(12) 0.079(7) 0.047(7) 0.003(7) 0.070(9)
C710 0.192(17) 0.228(18) 0.079(8) 0.017(10) -0.032(10) 0.154(16)
C711 0.104(8) 0.110(9) 0.117(10) 0.025(7) -0.046(8) 0.026(7)
C712 0.073(6) 0.073(6) 0.104(8) 0.014(5) -0.022(5) 0.024(5)
C801 0.057(5) 0.059(5) 0.063(5) -0.005(4) 0.006(4) 0.011(4)
C802 0.067(6) 0.112(8) 0.075(6) 0.001(6) -0.005(5) 0.005(5)
C803 0.102(9) 0.204(16) 0.064(7) 0.007(8) -0.006(6) -0.003(10)
C804 0.097(9) 0.150(11) 0.075(7) -0.018(7) -0.023(6) -0.002(8)
C805 0.070(6) 0.131(10) 0.112(9) -0.041(8) -0.004(6) 0.015(6)
C806 0.080(6) 0.072(6) 0.077(6) -0.021(5) -0.001(5) 0.009(5)
C807 0.043(4) 0.057(5) 0.131(9) 0.033(5) 0.000(5) 0.010(4)
C808 0.120(9) 0.091(8) 0.127(11) 0.043(7) -0.024(8) 0.034(7)
C809 0.137(14) 0.133(14) 0.30(3) 0.130(19) -0.051(16) 0.013(12)
C810 0.087(11) 0.23(3) 0.59(7) 0.30(4) 0.13(2) 0.085(16)
C811 0.100(10) 0.060(7) 0.31(3) 0.039(11) 0.053(14) 0.038(7)
C812 0.087(7) 0.071(7) 0.193(14) 0.030(8) 0.040(8) 0.041(6)

loop_
_atom_type_symbol
_atom_type_description
_atom_type_scat_dispersion_real
_atom_type_scat_dispersion_imag
_atom_type_scat_source
C C 0.0033 0.0016 'International Tables Vol C Tables 4.2.6.8 and 6.1.1.4'
H H 0.0000 0.0000 'International Tables Vol C Tables 4.2.6.8 and 6.1.1.4'
Ni Ni 0.3393 1.1124 'International Tables Vol C Tables 4.2.6.8 and 6.1.1.4'
P P 0.1023 0.0942 'International Tables Vol C Tables 4.2.6.8 and 6.1.1.4'
Cl Cl 0.1484 0.1585 'International Tables Vol C Tables 4.2.6.8 and 6.1.1.4'

loop_
_geom_angle_atom_site_label_1
_geom_angle_atom_site_label_2
_geom_angle_atom_site_label_3
_geom_angle
C1 Ni1 P1 89.7(2)
C1 Ni1 P4 89.7(2)
P1 Ni1 P4 162.08(8)
C1 Ni1 Cl1 171.5(2)
P1 Ni1 Cl1 92.77(8)
P4 Ni1 Cl1 90.45(8)
C4 Ni2 P8 90.0(2)
C4 Ni2 P5 90.0(2)
P8 Ni2 P5 168.15(8)
C4 Ni2 Cl2 175.6(2)
P8 Ni2 Cl2 90.95(8)
P5 Ni2 Cl2 89.91(8)
Cl6A Ni3 Cl3 143.3(4)
Cl6A Ni3 Cl6 36.1(7)
Cl3 Ni3 Cl6 107.7(7)
Cl6A Ni3 Cl4 99.5(4)
Cl3 Ni3 Cl4 103.56(18)
Cl6 Ni3 Cl4 113.1(4)
Cl6A Ni3 Cl5 93.3(7)
Cl3 Ni3 Cl5 105.3(3)
Cl6 Ni3 Cl5 116.7(6)
Cl4 Ni3 Cl5 109.4(4)
Cl6A Cl6 Ni3 64.2(8)
Cl6 Cl6A Ni3 79.7(7)
C107 P1 C101 105.3(4)
C107 P1 C2 105.0(4)
C101 P1 C2 105.6(4)
C107 P1 Ni1 118.2(3)
C101 P1 Ni1 112.6(3)
C2 P1 Ni1 109.3(3)
C1 P2 C207 115.6(3)
C1 P2 C2 105.9(4)
C207 P2 C2 105.1(4)
C1 P2 C201 117.2(3)
C207 P2 C201 104.6(4)
C2 P2 C201 107.5(4)
C1 P3 C307 114.0(3)
C1 P3 C301 118.1(3)
C307 P3 C301 105.0(4)
C1 P3 C3 105.0(3)
C307 P3 C3 106.6(3)
C301 P3 C3 107.5(3)
C407 P4 C401 106.2(3)
C407 P4 C3 104.3(4)
C401 P4 C3 104.8(3)
C407 P4 Ni1 111.4(2)
C401 P4 Ni1 119.4(2)
C3 P4 Ni1 109.5(2)
C501 P5 C507 105.8(4)
C501 P5 C5 104.6(3)
C507 P5 C5 104.6(3)
C501 P5 Ni2 119.6(2)
C507 P5 Ni2 111.2(3)
C5 P5 Ni2 109.8(2)
C4 P6 C607 115.3(4)
C4 P6 C5 106.1(3)
C607 P6 C5 105.8(3)
C4 P6 C601 115.2(3)
C607 P6 C601 107.0(3)
C5 P6 C601 106.8(3)
C4 P7 C6 105.2(3)
C4 P7 C707 113.6(4)
C6 P7 C707 106.1(4)
C4 P7 C701 117.6(3)
C6 P7 C701 108.5(3)
C707 P7 C701 105.3(4)
C807 P8 C801 108.5(5)
C807 P8 C6 107.3(4)
C801 P8 C6 100.7(4)
C807 P8 Ni2 112.8(3)
C801 P8 Ni2 117.9(3)
C6 P8 Ni2 108.5(2)
P2 C1 P3 126.3(4)
P2 C1 Ni1 115.1(4)
P3 C1 Ni1 118.0(4)
P2 C2 P1 104.4(4)
P4 C3 P3 104.6(4)
P7 C4 P6 125.9(4)
P7 C4 Ni2 115.8(4)
P6 C4 Ni2 117.9(4)
P6 C5 P5 104.1(3)
P7 C6 P8 103.1(4)
C102 C101 C106 116.9(8)
C102 C101 P1 123.9(7)
C106 C101 P1 119.0(7)
C101 C102 C103 121.7(11)
C104 C103 C102 118.6(11)
C103 C104 C105 120.8(10)
C104 C105 C106 118.9(11)
C105 C106 C101 122.8(9)
C112 C107 C108 119.6(8)
C112 C107 P1 116.5(7)
C108 C107 P1 123.8(7)
C107 C108 C109 116.1(10)
C110 C109 C108 123.7(11)
C111 C110 C109 118.2(11)
C110 C111 C112 120.1(12)
C111 C112 C107 121.9(11)
C202 C201 C206 118.5(7)
C202 C201 P2 121.3(6)
C206 C201 P2 120.0(6)
C203 C202 C201 122.9(9)
C202 C203 C204 118.2(9)
C205 C204 C203 121.5(9)
C204 C205 C206 120.4(9)
C201 C206 C205 118.3(9)
C208 C207 C212 119.5(7)
C208 C207 P2 120.3(6)
C212 C207 P2 120.1(6)
C207 C208 C209 119.0(9)
C208 C209 C210 118.4(9)
C211 C210 C209 123.7(9)
C210 C211 C212 116.0(9)
C207 C212 C211 122.9(8)
C306 C301 C302 118.5(8)
C306 C301 P3 119.5(6)
C302 C301 P3 122.0(6)
C303 C302 C301 122.6(9)
C302 C303 C304 118.6(10)
C303 C304 C305 121.8(9)
C306 C305 C304 115.5(11)
C305 C306 C301 122.7(10)
C308 C307 C312 117.1(7)
C308 C307 P3 120.2(6)
C312 C307 P3 122.6(6)
C307 C308 C309 122.2(9)
C310 C309 C308 118.3(10)
C309 C310 C311 121.8(9)
C310 C311 C312 120.4(9)
C311 C312 C307 120.0(9)
C402 C401 C406 120.2(7)
C402 C401 P4 118.7(6)
C406 C401 P4 120.8(6)
C401 C402 C403 118.8(9)
C404 C403 C402 122.1(10)
C403 C404 C405 119.1(8)
C406 C405 C404 121.2(9)
C405 C406 C401 118.4(9)
C412 C407 C408 117.9(8)
C412 C407 P4 122.3(6)
C408 C407 P4 119.8(6)
C407 C408 C409 120.2(9)
C410 C409 C408 119.9(10)
C409 C410 C411 120.8(10)
C410 C411 C412 120.1(10)
C407 C412 C411 121.0(10)
C506 C501 C502 119.1(8)
C506 C501 P5 122.1(7)
C502 C501 P5 118.6(7)
C501 C502 C503 122.1(11)
C504 C503 C502 116.0(12)
C505 C504 C503 123.9(11)
C504 C505 C506 119.6(12)
C501 C506 C505 119.0(11)
C508 C507 C512 120.7(8)
C508 C507 P5 120.6(6)
C512 C507 P5 118.7(7)
C509 C508 C507 122.3(11)
C508 C509 C510 120.3(12)
C509 C510 C511 123.1(11)
C510 C511 C512 115.4(12)
C507 C512 C511 117.9(11)
C602 C601 C606 120.2(7)
C602 C601 P6 119.2(6)
C606 C601 P6 120.6(6)
C601 C602 C603 120.2(8)
C604 C603 C602 121.2(9)
C603 C604 C605 120.7(8)
C606 C605 C604 118.6(8)
C601 C606 C605 119.1(8)
C612 C607 C608 120.4(7)
C612 C607 P6 121.7(7)
C608 C607 P6 117.8(6)
C609 C608 C607 120.2(9)
C610 C609 C608 120.4(10)
C609 C610 C611 120.9(10)
C610 C611 C612 119.5(10)
C607 C612 C611 118.6(10)
C702 C701 C706 119.3(7)
C702 C701 P7 119.4(6)
C706 C701 P7 121.3(6)
C701 C702 C703 119.9(8)
C704 C703 C702 118.8(9)
C705 C704 C703 119.1(8)
C706 C705 C704 122.4(9)
C705 C706 C701 120.3(9)
C708 C707 C712 118.2(8)
C708 C707 P7 120.3(6)
C712 C707 P7 121.4(7)
C707 C708 C709 117.4(10)
C710 C709 C708 122.0(12)
C709 C710 C711 120.3(11)
C712 C711 C710 120.3(12)
C711 C712 C707 121.6(11)
C806 C801 C802 121.5(8)
C806 C801 P8 119.9(7)
C802 C801 P8 118.2(6)
C801 C802 C803 118.2(9)
C804 C803 C802 120.6(11)
C805 C804 C803 119.1(10)
C804 C805 C806 121.8(10)
C801 C806 C805 118.4(10)
C808 C807 C812 122.7(10)
C808 C807 P8 120.7(9)
C812 C807 P8 116.6(9)
C807 C808 C809 120.9(17)
C808 C809 C810 115.7(19)
C811 C810 C809 124.4(18)
C810 C811 C812 119.4(16)
C811 C812 C807 116.0(15)
Cl8 C7 Cl7 106(2)
Cl10 C8 Cl9 102(3)
Cl12 C9 Cl11 98(3)
Cl13 C10 Cl14 110(4)

loop_
_geom_bond_atom_site_label_1
_geom_bond_atom_site_label_2
_geom_bond_distance
Ni1 C1 1.930(7)
Ni1 P1 2.1826(19)
Ni1 P4 2.1875(19)
Ni1 Cl1 2.203(2)
Ni2 C4 1.934(7)
Ni2 P8 2.1767(19)
Ni2 P5 2.1793(19)
Ni2 Cl2 2.208(2)
Ni3 Cl6A 2.082(13)
Ni3 Cl3 2.153(4)
Ni3 Cl6 2.275(12)
Ni3 Cl4 2.279(4)
Ni3 Cl5 2.338(11)
Cl6 Cl6A 1.36(3)
P1 C107 1.784(8)
P1 C101 1.828(8)
P1 C2 1.840(8)
P2 C1 1.696(7)
P2 C207 1.802(7)
P2 C2 1.804(8)
P2 C201 1.806(8)
P3 C1 1.701(7)
P3 C307 1.800(8)
P3 C301 1.800(8)
P3 C3 1.823(7)
P4 C407 1.804(7)
P4 C401 1.810(7)
P4 C3 1.819(8)
P5 C501 1.822(8)
P5 C507 1.829(8)
P5 C5 1.839(7)
P6 C4 1.704(7)
P6 C607 1.811(7)
P6 C5 1.816(7)
P6 C601 1.823(7)
P7 C4 1.690(7)
P7 C6 1.796(8)
P7 C707 1.817(8)
P7 C701 1.823(8)
P8 C807 1.796(9)
P8 C801 1.805(8)
P8 C6 1.855(8)
C101 C102 1.333(13)
C101 C106 1.377(14)
C102 C103 1.422(15)
C103 C104 1.349(18)
C104 C105 1.350(16)
C105 C106 1.369(14)
C107 C112 1.402(14)
C107 C108 1.404(13)
C108 C109 1.422(14)
C109 C110 1.402(15)
C110 C111 1.357(15)
C111 C112 1.398(16)
C201 C202 1.382(11)
C201 C206 1.384(13)
C202 C203 1.356(13)
C203 C204 1.381(16)
C204 C205 1.338(15)
C205 C206 1.426(13)
C207 C208 1.387(12)
C207 C212 1.391(12)
C208 C209 1.389(15)
C209 C210 1.43(2)
C210 C211 1.334(17)
C211 C212 1.402(13)
C301 C306 1.390(12)
C301 C302 1.390(11)
C302 C303 1.338(14)
C303 C304 1.371(19)
C304 C305 1.468(19)
C305 C306 1.355(15)
C307 C308 1.372(12)
C307 C312 1.393(11)
C308 C309 1.407(13)
C309 C310 1.325(16)
C310 C311 1.359(16)
C311 C312 1.380(14)
C401 C402 1.380(12)
C401 C406 1.415(12)
C402 C403 1.405(13)
C403 C404 1.325(16)
C404 C405 1.418(16)
C405 C406 1.370(12)
C407 C412 1.376(12)
C407 C408 1.388(12)
C408 C409 1.422(14)
C409 C410 1.339(17)
C410 C411 1.360(18)
C411 C412 1.399(16)
C501 C506 1.363(13)
C501 C502 1.397(13)
C502 C503 1.405(15)
C503 C504 1.37(2)
C504 C505 1.34(2)
C505 C506 1.422(17)
C507 C508 1.366(12)
C507 C512 1.396(13)
C508 C509 1.280(15)
C509 C510 1.34(2)
C510 C511 1.41(2)
C511 C512 1.430(17)
C601 C602 1.352(11)
C601 C606 1.388(11)
C602 C603 1.391(12)
C603 C604 1.308(13)
C604 C605 1.411(14)
C605 C606 1.403(12)
C607 C612 1.366(12)
C607 C608 1.400(12)
C608 C609 1.374(13)
C609 C610 1.364(18)
C610 C611 1.370(19)
C611 C612 1.439(15)
C701 C702 1.391(11)
C701 C706 1.392(11)
C702 C703 1.405(13)
C703 C704 1.397(14)
C704 C705 1.377(14)
C705 C706 1.333(12)
C707 C708 1.373(13)
C707 C712 1.401(12)
C708 C709 1.374(15)
C709 C710 1.32(2)
C710 C711 1.35(2)
C711 C712 1.295(16)
C801 C806 1.361(12)
C801 C802 1.394(14)
C802 C803 1.420(16)
C803 C804 1.391(18)
C804 C805 1.344(18)
C805 C806 1.429(17)
C807 C808 1.391(18)
C807 C812 1.450(17)
C808 C809 1.394(15)
C809 C810 1.415(19)
C810 C811 1.402(18)
C811 C812 1.40(2)
C7 Cl8 1.68(3)
C7 Cl7 1.69(3)
C8 Cl10 1.70(3)
C8 Cl9 1.72(3)
C9 Cl12 1.70(3)
C9 Cl11 1.74(3)
C10 Cl13 1.65(3)
C10 Cl14 1.69(3)
